data_1540662
loop_
_publ_author_name
'Cameron, Lindsay A.'
'Ziller, Joseph W.'
'Heyduk, Alan F.'

_publ_section_title
;
 Near-IR absorbing donor--acceptor ligand-to-ligand charge-transfer
 complexes of nickel(ii)
;
_journal_issue 3
_journal_name_full 'Chem. Sci.'
_journal_page_first 1807
_journal_paper_doi 10.1039/C5SC02703A
_journal_volume 7
_journal_year 2016
_chemical_formula_sum 'C54 H65 N3 Ni O2'
_chemical_formula_weight 846.80
_chemical_name_systematic
; 
 ? 
;
_space_group_crystal_system monoclinic
_space_group_IT_number 14
_space_group_name_Hall '-P 2ybc'
_space_group_name_H-M_alt 'P 1 21/c 1'
_symmetry_space_group_name_Hall '-P 2ybc'
_symmetry_space_group_name_H-M 'P 1 21/c 1'
_atom_sites_solution_hydrogens difmap
_atom_sites_solution_primary direct
_atom_sites_solution_secondary difmap
_audit_creation_method SHELXL-2014
_audit_update_record
;
2015-07-23 deposited with the CCDC.
2015-11-25 downloaded from the CCDC.
;
_cell_angle_alpha 90
_cell_angle_beta 97.1921(6)
_cell_angle_gamma 90
_cell_formula_units_Z 4
_cell_length_a 10.3735(5)
_cell_length_b 18.2520(8)
_cell_length_c 24.6774(11)
_cell_measurement_reflns_used 9788
_cell_measurement_temperature 88(2)
_cell_measurement_theta_max 28.75
_cell_measurement_theta_min 2.27
_cell_volume 4635.6(4)
_computing_cell_refinement 'Bruker SAINT 8.34a, 2013'
_computing_data_collection 'Bruker APEX2 2013.10-0, 2013'
_computing_data_reduction 'Bruker SAINT 8.34a, 2013'
_computing_molecular_graphics 'Bruker SHELXTL'
_computing_publication_material 'Bruker SHELXTL'
_computing_structure_refinement 'SHELXL-2014 (Sheldrick, 2014)'
_computing_structure_solution 'Bruker SHELXTL 2013/1'
_diffrn_ambient_temperature 88(2)
_diffrn_measured_fraction_theta_full 1.000
_diffrn_measured_fraction_theta_max 0.946
_diffrn_measurement_device_type 'Bruker SMART APEX II CCD'
_diffrn_measurement_method '\f and \w scans'
_diffrn_radiation_type MoK\a
_diffrn_radiation_wavelength 0.71073
_diffrn_reflns_av_R_equivalents 0.0203
_diffrn_reflns_av_unetI/netI 0.0169
_diffrn_reflns_laue_measured_fraction_full 1.000
_diffrn_reflns_laue_measured_fraction_max 0.946
_diffrn_reflns_limit_h_max 13
_diffrn_reflns_limit_h_min -13
_diffrn_reflns_limit_k_max 24
_diffrn_reflns_limit_k_min -24
_diffrn_reflns_limit_l_max 33
_diffrn_reflns_limit_l_min -33
_diffrn_reflns_number 55375
_diffrn_reflns_point_group_measured_fraction_full 1.000
_diffrn_reflns_point_group_measured_fraction_max 0.946
_diffrn_reflns_theta_full 25.242
_diffrn_reflns_theta_max 29.054
_diffrn_reflns_theta_min 1.392
_diffrn_source 'fine-focus sealed tube'
_exptl_absorpt_coefficient_mu 0.462
_exptl_absorpt_correction_T_max 0.9228
_exptl_absorpt_correction_T_min 0.8719
_exptl_absorpt_correction_type numerical
_exptl_absorpt_process_details 'Bruker SADABS 2012/1'
_exptl_crystal_colour black
_exptl_crystal_density_diffrn 1.213
_exptl_crystal_density_meas ?
_exptl_crystal_density_method not_measured
_exptl_crystal_description irregular
_exptl_crystal_F_000 1816
_exptl_crystal_recrystallization_method 'Re-crystallisation from solvent: benzene and ether '
_exptl_crystal_size_max 0.420
_exptl_crystal_size_mid 0.378
_exptl_crystal_size_min 0.353
_refine_diff_density_max 0.563
_refine_diff_density_min -0.370
_refine_diff_density_rms 0.049
_refine_ls_extinction_method none
_refine_ls_goodness_of_fit_ref 1.022
_refine_ls_hydrogen_treatment refall
_refine_ls_matrix_type full
_refine_ls_number_parameters 801
_refine_ls_number_reflns 11708
_refine_ls_number_restraints 0
_refine_ls_restrained_S_all 1.022
_refine_ls_R_factor_all 0.0384
_refine_ls_R_factor_gt 0.0312
_refine_ls_shift/su_max 0.001
_refine_ls_shift/su_mean 0.000
_refine_ls_structure_factor_coef Fsqd
_refine_ls_weighting_details 'w=1/[\s^2^(Fo^2^)+(0.0358P)^2^+2.7200P] where P=(Fo^2^+2Fc^2^)/3'
_refine_ls_weighting_scheme calc
_refine_ls_wR_factor_gt 0.0753
_refine_ls_wR_factor_ref 0.0795
_reflns_Friedel_coverage 0.000
_reflns_number_gt 10277
_reflns_number_total 11708
_reflns_threshold_expression 'I > 2\s(I)'
_cod_data_source_file c5sc02703a2.cif
_cod_data_source_block afh413
_cod_depositor_comments
;
The following automatic conversions were performed:

'_exptl_crystal_density_meas' value 'not_measured' was changed to '?'
- the value is perceived as not measured.

Automatic conversion script
Id: cif_fix_values 4268 2015-11-12 08:31:59Z antanas 

 Adding full bibliography for 1540660--1540662.cif.
;
_cod_database_code 1540662
_shelx_space_group_comment
; 
The symmetry employed for this shelxl refinement is uniquely defined 
by the following loop, which should always be used as a source of 
symmetry information in preference to the above space-group names. 
They are only intended as comments. 
;
_shelx_estimated_absorpt_t_min 0.830
_shelx_estimated_absorpt_t_max 0.854
_shelxl_version_number 2014-2

loop_
_space_group_symop_operation_xyz
'x, y, z'
'-x, y+1/2, -z+1/2'
'-x, -y, -z'
'x, -y-1/2, z-1/2'

loop_
_atom_site_label
_atom_site_type_symbol
_atom_site_fract_x
_atom_site_fract_y
_atom_site_fract_z
_atom_site_U_iso_or_equiv
_atom_site_adp_type
_atom_site_occupancy
_atom_site_site_symmetry_order
_atom_site_calc_flag
Ni1 Ni 0.32416(2) 0.20413(2) 0.30446(2) 0.01111(4) Uani 1 1 d
O1 O 0.26192(8) 0.26441(5) 0.35395(3) 0.01438(16) Uani 1 1 d
N1 N 0.15170(9) 0.20082(5) 0.27040(4) 0.01287(19) Uani 1 1 d
N2 N 0.48251(10) 0.19574(5) 0.35226(4) 0.01325(19) Uani 1 1 d
N3 N 0.41703(9) 0.14488(5) 0.25712(4) 0.01300(19) Uani 1 1 d
C1 C 0.13344(11) 0.27560(6) 0.34410(5) 0.0126(2) Uani 1 1 d
C2 C 0.06826(11) 0.24275(6) 0.29789(5) 0.0122(2) Uani 1 1 d
C3 C -0.07154(11) 0.25248(6) 0.28616(5) 0.0129(2) Uani 1 1 d
C4 C -0.15002(12) 0.21675(7) 0.24249(5) 0.0163(2) Uani 1 1 d
C5 C -0.28137(12) 0.22955(7) 0.23121(5) 0.0181(2) Uani 1 1 d
C6 C -0.34318(12) 0.27818(7) 0.26356(5) 0.0185(2) Uani 1 1 d
C7 C -0.27161(12) 0.31096(7) 0.30772(5) 0.0176(2) Uani 1 1 d
C8 C -0.13655(12) 0.29954(6) 0.32077(5) 0.0142(2) Uani 1 1 d
C9 C -0.06503(12) 0.33397(6) 0.36835(5) 0.0144(2) Uani 1 1 d
C10 C -0.12272(13) 0.38027(7) 0.40465(5) 0.0181(2) Uani 1 1 d
C11 C -0.05172(14) 0.41005(7) 0.45037(5) 0.0207(3) Uani 1 1 d
C12 C 0.08132(13) 0.39425(7) 0.46247(5) 0.0198(2) Uani 1 1 d
C13 C 0.14131(12) 0.35004(7) 0.42808(5) 0.0167(2) Uani 1 1 d
C14 C 0.07032(12) 0.31970(6) 0.38034(5) 0.0135(2) Uani 1 1 d
C15 C 0.11268(11) 0.16877(6) 0.21860(5) 0.0127(2) Uani 1 1 d
C16 C 0.09455(11) 0.21197(6) 0.17088(5) 0.0140(2) Uani 1 1 d
C17 C 0.06319(12) 0.17725(7) 0.12037(5) 0.0170(2) Uani 1 1 d
C18 C 0.05141(12) 0.10154(7) 0.11697(5) 0.0189(2) Uani 1 1 d
C19 C 0.07202(12) 0.05908(7) 0.16400(5) 0.0180(2) Uani 1 1 d
C20 C 0.10271(11) 0.09130(6) 0.21526(5) 0.0147(2) Uani 1 1 d
C21 C 0.11304(13) 0.29479(7) 0.17303(5) 0.0176(2) Uani 1 1 d
C22 C 0.23314(16) 0.31664(8) 0.14659(7) 0.0301(3) Uani 1 1 d
C23 C -0.00775(16) 0.33511(8) 0.14610(6) 0.0289(3) Uani 1 1 d
C24 C 0.12968(13) 0.04521(7) 0.26678(5) 0.0177(2) Uani 1 1 d
C25 C 0.16869(18) -0.03361(8) 0.25571(7) 0.0311(3) Uani 1 1 d
C26 C 0.01562(14) 0.04641(8) 0.30066(6) 0.0231(3) Uani 1 1 d
C27 C 0.51225(12) 0.23039(7) 0.40047(5) 0.0158(2) Uani 1 1 d
C28 C 0.62198(12) 0.21375(7) 0.43585(5) 0.0176(2) Uani 1 1 d
C29 C 0.70743(12) 0.15864(7) 0.42293(5) 0.0156(2) Uani 1 1 d
C30 C 0.67803(12) 0.12494(7) 0.37233(5) 0.0153(2) Uani 1 1 d
C31 C 0.56575(11) 0.14428(6) 0.33828(5) 0.0133(2) Uani 1 1 d
C32 C 0.52642(11) 0.11329(6) 0.28377(5) 0.0131(2) Uani 1 1 d
C33 C 0.59488(11) 0.05942(6) 0.26023(5) 0.0144(2) Uani 1 1 d
C34 C 0.55739(11) 0.03644(6) 0.20656(5) 0.0139(2) Uani 1 1 d
C35 C 0.45403(12) 0.07464(7) 0.17805(5) 0.0159(2) Uani 1 1 d
C36 C 0.38740(11) 0.12730(7) 0.20401(5) 0.0150(2) Uani 1 1 d
C37 C 0.82266(12) 0.13604(7) 0.46421(5) 0.0177(2) Uani 1 1 d
C38 C 0.90600(16) 0.07708(10) 0.44153(6) 0.0324(4) Uani 1 1 d
C39 C 0.76906(14) 0.10497(8) 0.51480(6) 0.0235(3) Uani 1 1 d
C40 C 0.90808(14) 0.20322(8) 0.48073(6) 0.0252(3) Uani 1 1 d
C41 C 0.63016(12) -0.02472(6) 0.18144(5) 0.0157(2) Uani 1 1 d
C42 C 0.55159(14) -0.05564(8) 0.12973(6) 0.0242(3) Uani 1 1 d
C43 C 0.65951(18) -0.08701(8) 0.22287(6) 0.0305(3) Uani 1 1 d
C44 C 0.75829(13) 0.00660(8) 0.16611(6) 0.0236(3) Uani 1 1 d
O2 O 1.38723(10) 0.04894(6) 0.43512(5) 0.0333(2) Uani 1 1 d
C45 C 1.2770(2) 0.14404(12) 0.47864(9) 0.0442(4) Uani 1 1 d
C46 C 1.27253(15) 0.09339(9) 0.43044(7) 0.0309(3) Uani 1 1 d
C47 C 1.38494(16) -0.00087(9) 0.39081(7) 0.0351(4) Uani 1 1 d
C48 C 1.5041(2) -0.04934(12) 0.40041(13) 0.0585(6) Uani 1 1 d
C49 C 0.43682(16) 0.32129(9) 0.54767(7) 0.0330(3) Uani 1 1 d
C50 C 0.47165(16) 0.37861(9) 0.51575(6) 0.0311(3) Uani 1 1 d
C51 C 0.60144(17) 0.39652(9) 0.51566(6) 0.0323(3) Uani 1 1 d
C52 C 0.69656(16) 0.35735(9) 0.54787(6) 0.0325(3) Uani 1 1 d
C53 C 0.66230(17) 0.30032(9) 0.58003(6) 0.0332(3) Uani 1 1 d
C54 C 0.53242(18) 0.28199(9) 0.57991(6) 0.0346(4) Uani 1 1 d
H4A H -0.1122(16) 0.1839(9) 0.2192(7) 0.022(4) Uiso 1 1 d
H5A H -0.3316(16) 0.2040(9) 0.2015(7) 0.022(4) Uiso 1 1 d
H6A H -0.4343(16) 0.2871(9) 0.2559(7) 0.023(4) Uiso 1 1 d
H7A H -0.3136(16) 0.3414(9) 0.3308(7) 0.023(4) Uiso 1 1 d
H10A H -0.2141(16) 0.3910(9) 0.3973(6) 0.020(4) Uiso 1 1 d
H11A H -0.0924(16) 0.4402(9) 0.4741(7) 0.024(4) Uiso 1 1 d
H12A H 0.1300(16) 0.4140(9) 0.4946(7) 0.025(4) Uiso 1 1 d
H13A H 0.2323(16) 0.3400(8) 0.4359(6) 0.019(4) Uiso 1 1 d
H17A H 0.0502(14) 0.2054(8) 0.0883(6) 0.012(3) Uiso 1 1 d
H18A H 0.0300(15) 0.0788(9) 0.0829(7) 0.022(4) Uiso 1 1 d
H19A H 0.0644(15) 0.0062(9) 0.1607(7) 0.022(4) Uiso 1 1 d
H21A H 0.1271(15) 0.3101(8) 0.2106(6) 0.016(4) Uiso 1 1 d
H22A H 0.312(2) 0.2942(11) 0.1662(8) 0.043(5) Uiso 1 1 d
H22B H 0.2453(19) 0.3698(12) 0.1478(8) 0.046(6) Uiso 1 1 d
H22C H 0.2259(19) 0.3012(10) 0.1078(8) 0.038(5) Uiso 1 1 d
H23A H -0.0849(19) 0.3234(11) 0.1651(8) 0.040(5) Uiso 1 1 d
H23B H -0.0240(19) 0.3224(11) 0.1074(8) 0.041(5) Uiso 1 1 d
H23C H 0.0083(18) 0.3871(11) 0.1478(8) 0.036(5) Uiso 1 1 d
H24A H 0.2013(15) 0.0685(8) 0.2888(6) 0.017(4) Uiso 1 1 d
H25A H 0.2425(19) -0.0349(11) 0.2337(8) 0.040(5) Uiso 1 1 d
H25B H 0.098(2) -0.0614(11) 0.2368(8) 0.043(5) Uiso 1 1 d
H25C H 0.1961(18) -0.0594(10) 0.2905(8) 0.036(5) Uiso 1 1 d
H26A H -0.0108(17) 0.0967(11) 0.3080(7) 0.034(5) Uiso 1 1 d
H26B H 0.0389(17) 0.0216(10) 0.3354(7) 0.028(4) Uiso 1 1 d
H26C H -0.0574(18) 0.0233(10) 0.2827(7) 0.034(5) Uiso 1 1 d
H27A H 0.4502(15) 0.2654(9) 0.4085(6) 0.018(4) Uiso 1 1 d
H28A H 0.6367(15) 0.2395(9) 0.4690(7) 0.021(4) Uiso 1 1 d
H30A H 0.7347(15) 0.0889(9) 0.3600(6) 0.017(4) Uiso 1 1 d
H33A H 0.6689(17) 0.0380(9) 0.2818(7) 0.026(4) Uiso 1 1 d
H35A H 0.4273(15) 0.0661(9) 0.1405(7) 0.020(4) Uiso 1 1 d
H36A H 0.3181(15) 0.1519(8) 0.1850(6) 0.017(4) Uiso 1 1 d
H38A H 0.8593(19) 0.0319(11) 0.4332(8) 0.039(5) Uiso 1 1 d
H38B H 0.9783(18) 0.0644(10) 0.4698(7) 0.034(5) Uiso 1 1 d
H38C H 0.9438(18) 0.0958(11) 0.4097(8) 0.037(5) Uiso 1 1 d
H39A H 0.7105(19) 0.0612(11) 0.5057(8) 0.043(5) Uiso 1 1 d
H39B H 0.7205(18) 0.1424(10) 0.5327(7) 0.033(5) Uiso 1 1 d
H39C H 0.8426(17) 0.0884(9) 0.5416(7) 0.027(4) Uiso 1 1 d
H40A H 0.9433(18) 0.2215(10) 0.4511(8) 0.033(5) Uiso 1 1 d
H40B H 0.9833(18) 0.1886(10) 0.5075(7) 0.030(4) Uiso 1 1 d
H40C H 0.8590(18) 0.2430(11) 0.4975(8) 0.036(5) Uiso 1 1 d
H42A H 0.4655(19) -0.0713(10) 0.1372(8) 0.037(5) Uiso 1 1 d
H42B H 0.5988(17) -0.0967(10) 0.1167(7) 0.028(4) Uiso 1 1 d
H42C H 0.5390(17) -0.0197(10) 0.1008(8) 0.032(5) Uiso 1 1 d
H43A H 0.5779(19) -0.1034(10) 0.2356(8) 0.038(5) Uiso 1 1 d
H43B H 0.7209(19) -0.0723(11) 0.2550(8) 0.043(5) Uiso 1 1 d
H43C H 0.7009(17) -0.1262(10) 0.2053(7) 0.033(5) Uiso 1 1 d
H44A H 0.7408(18) 0.0469(11) 0.1385(8) 0.036(5) Uiso 1 1 d
H44B H 0.8062(16) -0.0328(10) 0.1516(7) 0.027(4) Uiso 1 1 d
H44C H 0.8092(18) 0.0292(10) 0.1977(8) 0.035(5) Uiso 1 1 d
H45A H 1.197(2) 0.1805(14) 0.4734(10) 0.067(7) Uiso 1 1 d
H45B H 1.363(2) 0.1704(13) 0.4840(9) 0.058(6) Uiso 1 1 d
H45C H 1.281(2) 0.1125(13) 0.5110(10) 0.058(7) Uiso 1 1 d
H46A H 1.1936(17) 0.0618(10) 0.4297(7) 0.030(4) Uiso 1 1 d
H46B H 1.2623(17) 0.1217(10) 0.3968(7) 0.031(4) Uiso 1 1 d
H47A H 1.3807(18) 0.0259(10) 0.3549(8) 0.036(5) Uiso 1 1 d
H47B H 1.3024(18) -0.0309(10) 0.3883(7) 0.031(5) Uiso 1 1 d
H48A H 1.494(2) -0.0807(13) 0.3680(9) 0.049(6) Uiso 1 1 d
H48B H 1.505(3) -0.0791(15) 0.4344(11) 0.077(8) Uiso 1 1 d
H48C H 1.585(2) -0.0195(13) 0.3991(9) 0.064(7) Uiso 1 1 d
H49A H 0.345(2) 0.3091(11) 0.5482(8) 0.043(5) Uiso 1 1 d
H50A H 0.4068(19) 0.4058(11) 0.4951(8) 0.041(5) Uiso 1 1 d
H51A H 0.6254(18) 0.4342(11) 0.4929(8) 0.038(5) Uiso 1 1 d
H52A H 0.784(2) 0.3707(11) 0.5477(8) 0.039(5) Uiso 1 1 d
H53A H 0.7227(19) 0.2727(11) 0.6019(8) 0.040(5) Uiso 1 1 d
H54A H 0.511(2) 0.2440(12) 0.6016(9) 0.050(6) Uiso 1 1 d

loop_
_atom_site_aniso_label
_atom_site_aniso_U_11
_atom_site_aniso_U_22
_atom_site_aniso_U_33
_atom_site_aniso_U_23
_atom_site_aniso_U_13
_atom_site_aniso_U_12
Ni1 0.01122(7) 0.01193(7) 0.01021(7) -0.00121(5) 0.00149(5) 0.00129(5)
O1 0.0130(4) 0.0159(4) 0.0142(4) -0.0035(3) 0.0018(3) 0.0009(3)
N1 0.0118(4) 0.0145(5) 0.0123(4) -0.0022(4) 0.0011(3) 0.0018(4)
N2 0.0136(4) 0.0140(5) 0.0123(4) -0.0005(4) 0.0019(4) 0.0002(4)
N3 0.0124(4) 0.0139(4) 0.0129(5) -0.0001(4) 0.0023(4) 0.0001(4)
C1 0.0136(5) 0.0113(5) 0.0134(5) 0.0010(4) 0.0032(4) 0.0002(4)
C2 0.0142(5) 0.0107(5) 0.0122(5) 0.0012(4) 0.0038(4) 0.0007(4)
C3 0.0136(5) 0.0118(5) 0.0138(5) 0.0025(4) 0.0034(4) 0.0004(4)
C4 0.0151(6) 0.0179(6) 0.0163(6) -0.0012(4) 0.0034(4) -0.0001(4)
C5 0.0157(6) 0.0198(6) 0.0186(6) 0.0011(5) 0.0018(5) -0.0019(5)
C6 0.0126(5) 0.0185(6) 0.0248(6) 0.0035(5) 0.0035(5) 0.0005(4)
C7 0.0168(6) 0.0146(5) 0.0225(6) 0.0014(5) 0.0069(5) 0.0022(4)
C8 0.0163(5) 0.0112(5) 0.0159(5) 0.0029(4) 0.0052(4) 0.0008(4)
C9 0.0181(6) 0.0110(5) 0.0151(5) 0.0018(4) 0.0060(4) 0.0009(4)
C10 0.0202(6) 0.0155(5) 0.0198(6) 0.0005(5) 0.0071(5) 0.0038(5)
C11 0.0286(7) 0.0167(6) 0.0189(6) -0.0028(5) 0.0106(5) 0.0033(5)
C12 0.0269(7) 0.0175(6) 0.0159(6) -0.0044(5) 0.0059(5) -0.0024(5)
C13 0.0191(6) 0.0160(5) 0.0155(6) -0.0015(4) 0.0045(4) -0.0011(5)
C14 0.0178(6) 0.0104(5) 0.0132(5) 0.0011(4) 0.0051(4) -0.0005(4)
C15 0.0097(5) 0.0146(5) 0.0139(5) -0.0026(4) 0.0021(4) 0.0007(4)
C16 0.0120(5) 0.0156(5) 0.0146(5) -0.0016(4) 0.0020(4) 0.0012(4)
C17 0.0164(6) 0.0219(6) 0.0124(5) -0.0010(5) 0.0005(4) 0.0012(5)
C18 0.0181(6) 0.0236(6) 0.0150(6) -0.0076(5) 0.0016(4) -0.0018(5)
C19 0.0177(6) 0.0163(6) 0.0207(6) -0.0061(5) 0.0051(5) -0.0020(5)
C20 0.0130(5) 0.0150(5) 0.0165(6) -0.0016(4) 0.0042(4) -0.0002(4)
C21 0.0242(6) 0.0148(5) 0.0138(6) -0.0002(4) 0.0021(5) 0.0005(5)
C22 0.0359(8) 0.0220(7) 0.0348(8) 0.0000(6) 0.0137(7) -0.0067(6)
C23 0.0378(8) 0.0205(7) 0.0267(7) 0.0007(6) -0.0023(6) 0.0099(6)
C24 0.0224(6) 0.0132(5) 0.0178(6) -0.0003(4) 0.0039(5) 0.0003(5)
C25 0.0506(10) 0.0158(6) 0.0290(8) 0.0020(6) 0.0131(7) 0.0074(6)
C26 0.0263(7) 0.0235(7) 0.0205(6) 0.0023(5) 0.0072(5) -0.0012(5)
C27 0.0161(6) 0.0161(5) 0.0153(6) -0.0033(4) 0.0022(4) 0.0019(4)
C28 0.0184(6) 0.0207(6) 0.0135(6) -0.0036(5) 0.0010(4) -0.0001(5)
C29 0.0142(5) 0.0190(6) 0.0135(5) 0.0011(4) 0.0012(4) 0.0002(4)
C30 0.0147(5) 0.0167(5) 0.0146(5) 0.0000(4) 0.0021(4) 0.0020(4)
C31 0.0143(5) 0.0132(5) 0.0127(5) 0.0000(4) 0.0032(4) -0.0002(4)
C32 0.0125(5) 0.0143(5) 0.0126(5) 0.0009(4) 0.0020(4) -0.0008(4)
C33 0.0130(5) 0.0146(5) 0.0155(5) -0.0002(4) 0.0014(4) 0.0010(4)
C34 0.0139(5) 0.0127(5) 0.0159(5) -0.0016(4) 0.0050(4) -0.0023(4)
C35 0.0158(5) 0.0200(6) 0.0120(5) -0.0017(4) 0.0025(4) -0.0009(4)
C36 0.0132(5) 0.0188(6) 0.0130(5) 0.0005(4) 0.0016(4) 0.0014(4)
C37 0.0163(6) 0.0226(6) 0.0136(5) 0.0012(5) -0.0010(4) 0.0019(5)
C38 0.0290(8) 0.0449(9) 0.0210(7) -0.0054(6) -0.0061(6) 0.0187(7)
C39 0.0234(7) 0.0277(7) 0.0186(6) 0.0054(5) 0.0000(5) -0.0048(6)
C40 0.0192(6) 0.0297(7) 0.0249(7) 0.0089(6) -0.0039(5) -0.0063(5)
C41 0.0171(6) 0.0138(5) 0.0167(6) -0.0031(4) 0.0035(4) 0.0010(4)
C42 0.0221(7) 0.0237(7) 0.0266(7) -0.0125(6) 0.0029(5) -0.0012(5)
C43 0.0523(10) 0.0155(6) 0.0247(7) 0.0003(5) 0.0091(7) 0.0100(6)
C44 0.0164(6) 0.0274(7) 0.0282(7) -0.0088(6) 0.0076(5) -0.0013(5)
O2 0.0232(5) 0.0386(6) 0.0374(6) 0.0112(5) 0.0010(4) 0.0008(4)
C45 0.0376(10) 0.0488(11) 0.0488(11) -0.0008(9) 0.0158(8) -0.0044(8)
C46 0.0221(7) 0.0346(8) 0.0364(8) 0.0119(7) 0.0056(6) 0.0005(6)
C47 0.0314(8) 0.0332(8) 0.0423(9) 0.0128(7) 0.0106(7) -0.0009(7)
C48 0.0416(11) 0.0387(11) 0.099(2) 0.0221(12) 0.0260(12) 0.0074(9)
C49 0.0331(8) 0.0372(8) 0.0289(8) -0.0074(6) 0.0049(6) -0.0048(7)
C50 0.0355(8) 0.0313(8) 0.0241(7) -0.0046(6) -0.0055(6) 0.0020(6)
C51 0.0411(9) 0.0287(8) 0.0259(7) -0.0020(6) -0.0001(6) -0.0067(6)
C52 0.0302(8) 0.0393(9) 0.0274(7) -0.0096(6) 0.0005(6) -0.0027(7)
C53 0.0410(9) 0.0392(9) 0.0186(7) -0.0042(6) 0.0002(6) 0.0130(7)
C54 0.0508(10) 0.0311(8) 0.0240(7) 0.0006(6) 0.0123(7) 0.0009(7)

loop_
_atom_type_symbol
_atom_type_description
_atom_type_scat_dispersion_real
_atom_type_scat_dispersion_imag
_atom_type_scat_source
C C 0.0033 0.0016 'International Tables Vol C Tables 4.2.6.8 and 6.1.1.4'
H H 0.0000 0.0000 'International Tables Vol C Tables 4.2.6.8 and 6.1.1.4'
N N 0.0061 0.0033 'International Tables Vol C Tables 4.2.6.8 and 6.1.1.4'
O O 0.0106 0.0060 'International Tables Vol C Tables 4.2.6.8 and 6.1.1.4'
Ni Ni 0.3393 1.1124 'International Tables Vol C Tables 4.2.6.8 and 6.1.1.4'

loop_
_geom_angle_atom_site_label_1
_geom_angle_atom_site_label_2
_geom_angle_atom_site_label_3
_geom_angle
O1 Ni1 N1 85.52(4)
O1 Ni1 N2 89.07(4)
N1 Ni1 N2 166.63(4)
O1 Ni1 N3 170.99(4)
N1 Ni1 N3 103.30(4)
N2 Ni1 N3 82.70(4)
C1 O1 Ni1 113.48(7)
C2 N1 C15 122.73(10)
C2 N1 Ni1 112.28(8)
C15 N1 Ni1 124.37(8)
C27 N2 C31 117.96(10)
C27 N2 Ni1 126.36(8)
C31 N2 Ni1 115.31(8)
C36 N3 C32 116.27(10)
C36 N3 Ni1 130.57(8)
C32 N3 Ni1 113.06(8)
O1 C1 C2 117.04(10)
O1 C1 C14 119.86(10)
C2 C1 C14 123.10(11)
C1 C2 N1 111.65(10)
C1 C2 C3 118.84(10)
N1 C2 C3 129.42(10)
C4 C3 C8 117.18(11)
C4 C3 C2 123.79(11)
C8 C3 C2 119.02(10)
C5 C4 C3 122.20(11)
C4 C5 C6 120.28(12)
C7 C6 C5 119.11(11)
C6 C7 C8 122.50(12)
C7 C8 C3 118.58(11)
C7 C8 C9 120.81(11)
C3 C8 C9 120.61(11)
C10 C9 C14 117.49(11)
C10 C9 C8 123.79(11)
C14 C9 C8 118.71(10)
C11 C10 C9 121.83(12)
C10 C11 C12 120.18(12)
C13 C12 C11 119.85(12)
C12 C13 C14 120.84(12)
C13 C14 C9 119.79(11)
C13 C14 C1 120.68(11)
C9 C14 C1 119.54(11)
C16 C15 N1 121.03(10)
C16 C15 C20 120.48(11)
N1 C15 C20 118.28(10)
C17 C16 C15 118.84(11)
C17 C16 C21 119.63(11)
C15 C16 C21 121.49(10)
C18 C17 C16 120.88(12)
C17 C18 C19 120.08(11)
C18 C19 C20 121.06(12)
C19 C20 C15 118.64(11)
C19 C20 C24 121.46(11)
C15 C20 C24 119.87(10)
C16 C21 C22 110.45(11)
C16 C21 C23 111.66(11)
C22 C21 C23 110.82(12)
C20 C24 C25 113.35(11)
C20 C24 C26 111.99(11)
C25 C24 C26 110.54(11)
N2 C27 C28 122.33(11)
C27 C28 C29 120.59(11)
C30 C29 C28 116.55(11)
C30 C29 C37 123.00(11)
C28 C29 C37 120.40(11)
C29 C30 C31 120.14(11)
N2 C31 C30 122.36(11)
N2 C31 C32 112.87(10)
C30 C31 C32 124.75(11)
N3 C32 C33 122.51(11)
N3 C32 C31 113.40(10)
C33 C32 C31 124.05(11)
C32 C33 C34 121.00(11)
C35 C34 C33 115.70(11)
C35 C34 C41 123.41(11)
C33 C34 C41 120.85(11)
C36 C35 C34 120.66(11)
N3 C36 C35 123.26(11)
C29 C37 C38 112.15(10)
C29 C37 C39 107.99(10)
C38 C37 C39 108.43(12)
C29 C37 C40 109.78(10)
C38 C37 C40 108.95(12)
C39 C37 C40 109.51(11)
C34 C41 C42 111.70(10)
C34 C41 C43 109.83(10)
C42 C41 C43 108.82(11)
C34 C41 C44 108.39(10)
C42 C41 C44 108.55(11)
C43 C41 C44 109.52(12)
C47 O2 C46 111.51(12)
O2 C46 C45 109.95(14)
O2 C47 C48 108.60(18)
C50 C49 C54 119.81(16)
C49 C50 C51 120.12(15)
C52 C51 C50 119.98(16)
C53 C52 C51 120.13(16)
C52 C53 C54 119.98(15)
C53 C54 C49 119.96(16)

loop_
_geom_bond_atom_site_label_1
_geom_bond_atom_site_label_2
_geom_bond_distance
Ni1 O1 1.8212(8)
Ni1 N1 1.8798(10)
Ni1 N2 1.9048(10)
Ni1 N3 1.9350(10)
O1 C1 1.3401(14)
N1 C2 1.3936(14)
N1 C15 1.4178(14)
N2 C27 1.3485(15)
N2 C31 1.3496(15)
N3 C36 1.3469(15)
N3 C32 1.3659(15)
C1 C2 1.3871(16)
C1 C14 1.4224(16)
C2 C3 1.4537(16)
C3 C4 1.4247(16)
C3 C8 1.4374(16)
C4 C5 1.3761(17)
C5 C6 1.4016(18)
C6 C7 1.3764(19)
C7 C8 1.4132(17)
C8 C9 1.4512(17)
C9 C10 1.4174(16)
C9 C14 1.4222(17)
C10 C11 1.3793(19)
C11 C12 1.4049(19)
C12 C13 1.3750(17)
C13 C14 1.4211(17)
C15 C16 1.4102(16)
C15 C20 1.4194(16)
C16 C17 1.3997(16)
C16 C21 1.5239(16)
C17 C18 1.3888(18)
C18 C19 1.3897(19)
C19 C20 1.3953(17)
C20 C24 1.5210(17)
C21 C22 1.5298(19)
C21 C23 1.5313(19)
C24 C25 1.5284(18)
C24 C26 1.5320(18)
C27 C28 1.3789(17)
C28 C29 1.4034(17)
C29 C30 1.3911(17)
C29 C37 1.5271(16)
C30 C31 1.3935(16)
C31 C32 1.4692(16)
C32 C33 1.3826(16)
C33 C34 1.3974(16)
C34 C35 1.3935(17)
C34 C41 1.5224(16)
C35 C36 1.3867(17)
C37 C38 1.5296(19)
C37 C39 1.5371(18)
C37 C40 1.5376(19)
C41 C42 1.5330(18)
C41 C43 1.5339(18)
C41 C44 1.5370(18)
O2 C47 1.420(2)
O2 C46 1.4329(18)
C45 C46 1.503(3)
C47 C48 1.515(3)
C49 C50 1.385(2)
C49 C54 1.390(2)
C50 C51 1.386(2)
C51 C52 1.386(2)
C52 C53 1.382(2)
C53 C54 1.388(3)

loop_
_geom_torsion_atom_site_label_1
_geom_torsion_atom_site_label_2
_geom_torsion_atom_site_label_3
_geom_torsion_atom_site_label_4
_geom_torsion
N1 Ni1 O1 C1 1.19(8)
N2 Ni1 O1 C1 -166.57(8)
O1 Ni1 N1 C2 -0.13(8)
N2 Ni1 N1 C2 66.3(2)
N3 Ni1 N1 C2 -178.24(8)
O1 Ni1 N1 C15 171.05(10)
N2 Ni1 N1 C15 -122.52(18)
N3 Ni1 N1 C15 -7.05(10)
Ni1 O1 C1 C2 -2.09(13)
Ni1 O1 C1 C14 178.04(8)
O1 C1 C2 N1 1.95(15)
C14 C1 C2 N1 -178.18(10)
O1 C1 C2 C3 178.99(10)
C14 C1 C2 C3 -1.14(17)
C15 N1 C2 C1 -172.26(10)
Ni1 N1 C2 C1 -0.91(12)
C15 N1 C2 C3 11.09(18)
Ni1 N1 C2 C3 -177.56(10)
C1 C2 C3 C4 -174.82(11)
N1 C2 C3 C4 1.62(19)
C1 C2 C3 C8 3.93(16)
N1 C2 C3 C8 -179.63(11)
C8 C3 C4 C5 3.94(18)
C2 C3 C4 C5 -177.29(11)
C3 C4 C5 C6 -1.04(19)
C4 C5 C6 C7 -2.14(19)
C5 C6 C7 C8 2.30(19)
C6 C7 C8 C3 0.68(18)
C6 C7 C8 C9 -178.75(11)
C4 C3 C8 C7 -3.69(16)
C2 C3 C8 C7 177.48(10)
C4 C3 C8 C9 175.74(10)
C2 C3 C8 C9 -3.09(16)
C7 C8 C9 C10 0.17(18)
C3 C8 C9 C10 -179.25(11)
C7 C8 C9 C14 178.84(11)
C3 C8 C9 C14 -0.57(16)
C14 C9 C10 C11 -0.74(18)
C8 C9 C10 C11 177.95(12)
C9 C10 C11 C12 -0.68(19)
C10 C11 C12 C13 1.2(2)
C11 C12 C13 C14 -0.24(19)
C12 C13 C14 C9 -1.20(18)
C12 C13 C14 C1 178.30(11)
C10 C9 C14 C13 1.66(16)
C8 C9 C14 C13 -177.10(10)
C10 C9 C14 C1 -177.85(11)
C8 C9 C14 C1 3.39(16)
O1 C1 C14 C13 -2.23(17)
C2 C1 C14 C13 177.90(11)
O1 C1 C14 C9 177.27(10)
C2 C1 C14 C9 -2.60(17)
C2 N1 C15 C16 73.45(15)
Ni1 N1 C15 C16 -96.84(12)
C2 N1 C15 C20 -111.71(12)
Ni1 N1 C15 C20 78.00(13)
N1 C15 C16 C17 176.41(10)
C20 C15 C16 C17 1.68(17)
N1 C15 C16 C21 -1.40(17)
C20 C15 C16 C21 -176.13(11)
C15 C16 C17 C18 -0.72(18)
C21 C16 C17 C18 177.13(11)
C16 C17 C18 C19 -0.61(19)
C17 C18 C19 C20 1.00(19)
C18 C19 C20 C15 -0.04(18)
C18 C19 C20 C24 -178.02(11)
C16 C15 C20 C19 -1.31(17)
N1 C15 C20 C19 -176.18(10)
C16 C15 C20 C24 176.71(11)
N1 C15 C20 C24 1.83(16)
C17 C16 C21 C22 -66.59(15)
C15 C16 C21 C22 111.20(13)
C17 C16 C21 C23 57.20(15)
C15 C16 C21 C23 -125.01(13)
C19 C20 C24 C25 21.17(17)
C15 C20 C24 C25 -156.79(12)
C19 C20 C24 C26 -104.74(13)
C15 C20 C24 C26 77.30(14)
C31 N2 C27 C28 -1.54(18)
Ni1 N2 C27 C28 171.13(9)
N2 C27 C28 C29 -0.65(19)
C27 C28 C29 C30 2.66(18)
C27 C28 C29 C37 -174.93(12)
C28 C29 C30 C31 -2.53(18)
C37 C29 C30 C31 174.99(11)
C27 N2 C31 C30 1.66(17)
Ni1 N2 C31 C30 -171.82(9)
C27 N2 C31 C32 -176.95(10)
Ni1 N2 C31 C32 9.57(13)
C29 C30 C31 N2 0.42(18)
C29 C30 C31 C32 178.87(11)
C36 N3 C32 C33 -7.78(17)
Ni1 N3 C32 C33 168.85(9)
C36 N3 C32 C31 169.90(10)
Ni1 N3 C32 C31 -13.46(12)
N2 C31 C32 N3 2.78(14)
C30 C31 C32 N3 -175.80(11)
N2 C31 C32 C33 -179.58(11)
C30 C31 C32 C33 1.85(19)
N3 C32 C33 C34 2.43(18)
C31 C32 C33 C34 -175.01(11)
C32 C33 C34 C35 4.29(17)
C32 C33 C34 C41 -177.86(11)
C33 C34 C35 C36 -5.50(17)
C41 C34 C35 C36 176.71(11)
C32 N3 C36 C35 6.56(17)
Ni1 N3 C36 C35 -169.37(9)
C34 C35 C36 N3 0.08(19)
C30 C29 C37 C38 4.44(18)
C28 C29 C37 C38 -178.13(13)
C30 C29 C37 C39 -114.97(13)
C28 C29 C37 C39 62.46(15)
C30 C29 C37 C40 125.70(13)
C28 C29 C37 C40 -56.87(15)
C35 C34 C41 C42 -18.61(17)
C33 C34 C41 C42 163.71(11)
C35 C34 C41 C43 -139.44(13)
C33 C34 C41 C43 42.87(16)
C35 C34 C41 C44 100.94(14)
C33 C34 C41 C44 -76.74(14)
C47 O2 C46 C45 178.66(13)
C46 O2 C47 C48 -176.18(13)
C54 C49 C50 C51 0.4(2)
C49 C50 C51 C52 -0.5(2)
C50 C51 C52 C53 0.1(2)
C51 C52 C53 C54 0.3(2)
C52 C53 C54 C49 -0.4(2)
C50 C49 C54 C53 0.1(2)
